data_4503198
loop_
_publ_author_name
'Guo, Ya-Qin'
'Yang, Bing-Ping'
'Song, Jun-Ling'
'Mao, Jiang-Gao'

_publ_section_title
;
 Zinc(II) Phosphonate Cage Compounds Derived from Zn6(Zn)L6Centered
 Octahedral Cores
;
_journal_issue 2
_journal_name_full 'Crystal Growth &amp; Design'
_journal_page_first 600
_journal_paper_doi 10.1021/cg700735m
_journal_volume 8
_journal_year 2008
_chemical_formula_sum 'C62 H114 N10 O46 P6 Zn9'
_chemical_formula_weight 2509.78
_chemical_name_systematic
; 
 ? 
;
_space_group_IT_number 15
_symmetry_cell_setting monoclinic
_symmetry_space_group_name_Hall '-C 2yc'
_symmetry_space_group_name_H-M 'C 1 2/c 1'
_atom_sites_solution_hydrogens geom
_atom_sites_solution_primary direct
_atom_sites_solution_secondary difmap
_audit_creation_method SHELXL-97
_cell_angle_alpha 90.00
_cell_angle_beta 103.003(13)
_cell_angle_gamma 90.00
_cell_formula_units_Z 4
_cell_length_a 28.000(18)
_cell_length_b 22.383(13)
_cell_length_c 19.152(11)
_cell_measurement_temperature 293(2)
_cell_volume 11695(12)
_computing_structure_refinement 'SHELXL-97 (Sheldrick, 1997)'
_computing_structure_solution 'SHELXS-97 (Sheldrick, 1990)'
_diffrn_ambient_temperature 293(2)
_diffrn_measured_fraction_theta_full 0.987
_diffrn_measured_fraction_theta_max 0.987
_diffrn_measurement_device_type 'Rigaku Mercury CCD'
_diffrn_measurement_method 'narrow frame method'
_diffrn_radiation_monochromator graphite
_diffrn_radiation_source 'fine-focus sealed tube'
_diffrn_radiation_type MoK\a
_diffrn_radiation_wavelength 0.71073
_diffrn_reflns_av_R_equivalents 0.0464
_diffrn_reflns_av_sigmaI/netI 0.0475
_diffrn_reflns_limit_h_max 36
_diffrn_reflns_limit_h_min -36
_diffrn_reflns_limit_k_max 24
_diffrn_reflns_limit_k_min -29
_diffrn_reflns_limit_l_max 24
_diffrn_reflns_limit_l_min -24
_diffrn_reflns_number 42906
_diffrn_reflns_theta_full 27.48
_diffrn_reflns_theta_max 27.48
_diffrn_reflns_theta_min 2.73
_diffrn_standards_decay_% <1.0%
_exptl_absorpt_coefficient_mu 1.973
_exptl_absorpt_correction_T_max 1.000
_exptl_absorpt_correction_T_min 0.735
_exptl_absorpt_correction_type multi-scan
_exptl_crystal_colour colorless
_exptl_crystal_density_diffrn 1.425
_exptl_crystal_density_method 'not measured'
_exptl_crystal_description prism
_exptl_crystal_F_000 5136
_exptl_crystal_size_max 0.40
_exptl_crystal_size_mid 0.17
_exptl_crystal_size_min 0.10
_refine_diff_density_max 1.368
_refine_diff_density_min -0.820
_refine_diff_density_rms 0.141
_refine_ls_extinction_coef 0.00058(16)
_refine_ls_extinction_expression Fc^*^=kFc[1+0.001xFc^2^\l^3^/sin(2\q)]^-1/4^
_refine_ls_extinction_method SHELXL
_refine_ls_goodness_of_fit_ref 1.078
_refine_ls_hydrogen_treatment mixed
_refine_ls_matrix_type full
_refine_ls_number_parameters 638
_refine_ls_number_reflns 13248
_refine_ls_number_restraints 0
_refine_ls_restrained_S_all 1.078
_refine_ls_R_factor_all 0.1111
_refine_ls_R_factor_gt 0.0908
_refine_ls_shift/su_max 0.001
_refine_ls_shift/su_mean 0.000
_refine_ls_structure_factor_coef Fsqd
_refine_ls_weighting_details 'calc w=1/[\s^2^(Fo^2^)+(0.1519P)^2^+46.4883P] where P=(Fo^2^+2Fc^2^)/3'
_refine_ls_weighting_scheme calc
_refine_ls_wR_factor_gt 0.2581
_refine_ls_wR_factor_ref 0.2803
_reflns_number_gt 9909
_reflns_number_total 13248
_reflns_threshold_expression >2sigma(I)
_cod_data_source_file cg700735m-file003.cif
_cod_data_source_block compound_3
_cod_depositor_comments
;
The following automatic conversions were performed:

'_exptl_absorpt_correction_type' value 'multi scan' changed to
'multi-scan' according to
/home/saulius/struct/CIF-dictionaries/cif_core.dic dictionary named
'cif_core.dic' version 2.4.1 from 2010-06-29.

Automatic conversion script
Id: cif_fix_values 1715 2011-07-08 13:25:40Z adriana 
;
_cod_original_sg_symbol_H-M C2/c
_cod_database_code 4503198

loop_
_symmetry_equiv_pos_as_xyz
'x, y, z'
'-x, y, -z+1/2'
'x+1/2, y+1/2, z'
'-x+1/2, y+1/2, -z+1/2'
'-x, -y, -z'
'x, -y, z-1/2'
'-x+1/2, -y+1/2, -z'
'x+1/2, -y+1/2, z-1/2'

loop_
_atom_site_label
_atom_site_type_symbol
_atom_site_fract_x
_atom_site_fract_y
_atom_site_fract_z
_atom_site_U_iso_or_equiv
_atom_site_adp_type
_atom_site_occupancy
_atom_site_symmetry_multiplicity
_atom_site_calc_flag
_atom_site_refinement_flags
Zn1 Zn 0.2500 0.2500 0.5000 0.0463(3) Uani 1 2 d S
Zn2 Zn 0.34474(3) 0.36404(3) 0.55524(4) 0.0549(2) Uani 1 1 d .
Zn3 Zn 0.18344(3) 0.37900(3) 0.54947(5) 0.0582(3) Uani 1 1 d .
Zn4 Zn 0.28589(3) 0.29412(3) 0.33662(4) 0.0555(2) Uani 1 1 d .
Zn5 Zn 0.36793(3) 0.39083(4) 0.13337(5) 0.0679(3) Uani 1 1 d .
P1 P 0.25025(6) 0.38683(7) 0.43939(9) 0.0524(4) Uani 1 1 d .
P2 P 0.22658(6) 0.17838(7) 0.34734(9) 0.0519(4) Uani 1 1 d .
P3 P 0.36136(6) 0.25100(7) 0.46883(10) 0.0533(4) Uani 1 1 d .
N1 N 0.1877(2) 0.4601(2) 0.4923(4) 0.0616(15) Uani 1 1 d .
N2 N 0.2604(2) 0.2387(3) 0.2439(3) 0.0560(13) Uani 1 1 d .
N3 N 0.4145(2) 0.3475(2) 0.5290(3) 0.0587(14) Uani 1 1 d .
N4 N 0.3572(2) 0.4019(3) 0.0202(3) 0.0624(14) Uani 1 1 d .
N5 N 0.3932(2) 0.3075(3) 0.0986(5) 0.082(2) Uani 1 1 d .
C1 C 0.2222(3) 0.5008(3) 0.5407(5) 0.0665(19) Uani 1 1 d .
H1A H 0.2553 0.4856 0.5463 0.080 Uiso 1 1 calc R
H1B H 0.2144 0.5007 0.5875 0.080 Uiso 1 1 calc R
C2 C 0.2205(3) 0.5663(3) 0.5130(6) 0.081(2) Uani 1 1 d .
H2A H 0.2419 0.5912 0.5483 0.097 Uiso 1 1 calc R
H2B H 0.2321 0.5677 0.4690 0.097 Uiso 1 1 calc R
C3 C 0.1685(3) 0.5900(4) 0.4995(6) 0.091(3) Uani 1 1 d .
H3A H 0.1580 0.5921 0.5443 0.110 Uiso 1 1 calc R
H3B H 0.1674 0.6300 0.4796 0.110 Uiso 1 1 calc R
C4 C 0.1345(3) 0.5497(4) 0.4481(7) 0.096(3) Uani 1 1 d .
H4A H 0.1436 0.5500 0.4021 0.115 Uiso 1 1 calc R
H4B H 0.1012 0.5647 0.4409 0.115 Uiso 1 1 calc R
C5 C 0.1366(3) 0.4841(3) 0.4772(6) 0.080(3) Uani 1 1 d .
H5A H 0.1170 0.4594 0.4390 0.097 Uiso 1 1 calc R
C6 C 0.1155(3) 0.4760(4) 0.5430(7) 0.090(3) Uani 1 1 d .
C7 C 0.2054(3) 0.4472(3) 0.4239(4) 0.0643(18) Uani 1 1 d .
H7A H 0.2201 0.4829 0.4091 0.077 Uiso 1 1 calc R
H7B H 0.1777 0.4361 0.3858 0.077 Uiso 1 1 calc R
C8 C 0.3009(3) 0.1994(4) 0.2327(4) 0.0686(18) Uani 1 1 d .
H8A H 0.3077 0.1695 0.2703 0.082 Uiso 1 1 calc R
H8B H 0.3303 0.2232 0.2361 0.082 Uiso 1 1 calc R
C9 C 0.2880(4) 0.1667(5) 0.1565(5) 0.091(3) Uani 1 1 d .
H9A H 0.3162 0.1439 0.1501 0.109 Uiso 1 1 calc R
H9B H 0.2612 0.1389 0.1553 0.109 Uiso 1 1 calc R
C10 C 0.2736(4) 0.2110(5) 0.0961(5) 0.085(3) Uani 1 1 d .
H10A H 0.3021 0.2342 0.0918 0.102 Uiso 1 1 calc R
H10B H 0.2618 0.1898 0.0514 0.102 Uiso 1 1 calc R
C11 C 0.2346(3) 0.2518(4) 0.1096(4) 0.078(2) Uani 1 1 d .
H11A H 0.2045 0.2293 0.1051 0.093 Uiso 1 1 calc R
H11B H 0.2288 0.2826 0.0730 0.093 Uiso 1 1 calc R
C12 C 0.2474(3) 0.2820(3) 0.1843(4) 0.0625(17) Uani 1 1 d .
H12A H 0.2184 0.3042 0.1904 0.075 Uiso 1 1 calc R
C13 C 0.2907(3) 0.3268(3) 0.1930(4) 0.0644(18) Uani 1 1 d .
C14 C 0.2184(3) 0.2029(3) 0.2543(4) 0.0580(16) Uani 1 1 d .
H14A H 0.2148 0.1682 0.2232 0.070 Uiso 1 1 calc R
H14B H 0.1887 0.2264 0.2410 0.070 Uiso 1 1 calc R
C15 C 0.4155(3) 0.3861(3) 0.4648(4) 0.0660(19) Uani 1 1 d .
H15A H 0.4032 0.4254 0.4727 0.079 Uiso 1 1 calc R
H15B H 0.3934 0.3690 0.4232 0.079 Uiso 1 1 calc R
C16 C 0.4660(3) 0.3928(5) 0.4483(5) 0.091(3) Uani 1 1 d .
H16A H 0.4641 0.4208 0.4090 0.109 Uiso 1 1 calc R
H16B H 0.4766 0.3546 0.4335 0.109 Uiso 1 1 calc R
C17 C 0.5041(3) 0.4158(4) 0.5152(6) 0.091(3) Uani 1 1 d .
H17A H 0.5365 0.4175 0.5048 0.109 Uiso 1 1 calc R
H17B H 0.4954 0.4557 0.5277 0.109 Uiso 1 1 calc R
C18 C 0.5045(3) 0.3735(4) 0.5768(5) 0.078(2) Uani 1 1 d .
H18A H 0.5275 0.3877 0.6192 0.094 Uiso 1 1 calc R
H18B H 0.5152 0.3342 0.5650 0.094 Uiso 1 1 calc R
C19 C 0.4527(3) 0.3687(3) 0.5925(4) 0.0642(18) Uani 1 1 d .
H19A H 0.4546 0.3390 0.6305 0.077 Uiso 1 1 calc R
C20 C 0.4193(2) 0.2825(3) 0.5156(4) 0.0601(16) Uani 1 1 d .
H20A H 0.4306 0.2620 0.5609 0.072 Uiso 1 1 calc R
H20B H 0.4436 0.2766 0.4872 0.072 Uiso 1 1 calc R
C21 C 0.4345(3) 0.4276(4) 0.6197(5) 0.077(2) Uani 1 1 d .
C31 C 0.3410(3) 0.4521(4) -0.0152(4) 0.073(2) Uani 1 1 d .
H31A H 0.3316 0.4836 0.0105 0.088 Uiso 1 1 calc R
C32 C 0.3372(4) 0.4598(5) -0.0877(5) 0.090(3) Uani 1 1 d .
H32A H 0.3239 0.4944 -0.1111 0.109 Uiso 1 1 calc R
C33 C 0.3540(4) 0.4146(6) -0.1238(6) 0.098(3) Uani 1 1 d .
H33A H 0.3538 0.4194 -0.1721 0.118 Uiso 1 1 calc R
C34 C 0.3712(3) 0.3618(5) -0.0893(6) 0.087(3) Uani 1 1 d .
H34A H 0.3818 0.3306 -0.1141 0.105 Uiso 1 1 calc R
C35 C 0.3724(3) 0.3569(4) -0.0144(5) 0.0688(19) Uani 1 1 d .
C36 C 0.3918(3) 0.3034(4) 0.0295(5) 0.073(2) Uani 1 1 d .
C37 C 0.4078(4) 0.2520(4) 0.0007(8) 0.104(4) Uani 1 1 d .
H37A H 0.4057 0.2499 -0.0484 0.125 Uiso 1 1 calc R
C38 C 0.4256(6) 0.2068(6) 0.0412(10) 0.138(6) Uani 1 1 d .
H38A H 0.4364 0.1730 0.0209 0.165 Uiso 1 1 calc R
C39 C 0.4284(5) 0.2089(5) 0.1092(12) 0.144(7) Uani 1 1 d .
H39A H 0.4419 0.1770 0.1380 0.173 Uiso 1 1 calc R
C40 C 0.4107(4) 0.2603(4) 0.1412(7) 0.105(4) Uani 1 1 d .
H40A H 0.4112 0.2610 0.1899 0.126 Uiso 1 1 calc R
O1 O 0.0808(3) 0.5081(3) 0.5511(6) 0.126(3) Uani 1 1 d .
O2 O 0.1332(2) 0.4333(2) 0.5860(4) 0.0847(17) Uani 1 1 d .
O3 O 0.3024(2) 0.3475(3) 0.1392(3) 0.0735(14) Uani 1 1 d .
O4 O 0.3102(2) 0.3412(3) 0.2572(3) 0.0771(15) Uani 1 1 d .
O5 O 0.4642(2) 0.4640(3) 0.6516(5) 0.109(3) Uani 1 1 d .
O6 O 0.38830(19) 0.4346(2) 0.6085(3) 0.0727(14) Uani 1 1 d .
O11 O 0.29848(16) 0.41084(19) 0.4837(3) 0.0589(11) Uani 1 1 d .
O12 O 0.22762(16) 0.33988(17) 0.4812(2) 0.0522(10) Uani 1 1 d .
O13 O 0.2541(2) 0.3656(2) 0.3647(3) 0.0633(12) Uani 1 1 d .
O21 O 0.26565(19) 0.1295(2) 0.3610(3) 0.0629(12) Uani 1 1 d .
O22 O 0.24516(16) 0.23563(18) 0.3905(2) 0.0511(10) Uani 1 1 d .
O23 O 0.17686(17) 0.1572(2) 0.3569(3) 0.0610(12) Uani 1 1 d .
O31 O 0.35148(17) 0.2714(3) 0.3903(3) 0.0654(12) Uani 1 1 d .
O32 O 0.36700(17) 0.1835(2) 0.4779(3) 0.0672(13) Uani 1 1 d .
O33 O 0.32400(15) 0.27760(18) 0.5078(2) 0.0515(10) Uani 1 1 d .
O1W O 0.3956(3) 0.3860(4) 0.2523(4) 0.115(3) Uani 1 1 d .
O2W O 0.4435(2) 0.4217(3) 0.1452(4) 0.099(2) Uani 1 1 d .
O3W O 0.3401(2) 0.4737(3) 0.1475(4) 0.0878(17) Uani 1 1 d .
O4W O 0.2224(5) 0.0236(5) 0.2796(6) 0.079(3) Uani 0.50 1 d P
O4W' O 0.2095(8) -0.0372(8) 0.2414(11) 0.140(7) Uani 0.50 1 d P
O5W O 0.5000 0.3377(5) 0.2500 0.237(13) Uani 1 2 d S
O6W O 0.4069(6) 0.3411(18) 0.7544(8) 0.230(17) Uani 0.50 1 d P
O7W O 0.4363(5) 0.2523(6) 0.3270(7) 0.090(4) Uani 0.50 1 d P
O8W O 0.4348(4) 0.5022(6) 0.2948(5) 0.083(4) Uani 0.50 1 d P
O9W O 0.3680(6) 0.1931(8) 0.6560(8) 0.116(5) Uani 0.50 1 d P
O10W O 0.2883(7) -0.0629(10) 0.2540(9) 0.143(7) Uani 0.50 1 d P
O11W O 0.2852(14) 0.0446(10) 0.2490(12) 0.210(14) Uani 0.50 1 d P
O12W O 0.5025(9) 0.0516(11) 0.4278(13) 0.172(9) Uiso 0.50 1 d P

loop_
_atom_site_aniso_label
_atom_site_aniso_U_11
_atom_site_aniso_U_22
_atom_site_aniso_U_33
_atom_site_aniso_U_23
_atom_site_aniso_U_13
_atom_site_aniso_U_12
Zn1 0.0479(5) 0.0307(4) 0.0565(6) 0.0022(4) 0.0034(4) -0.0033(3)
Zn2 0.0491(4) 0.0390(4) 0.0708(5) 0.0057(3) 0.0011(3) -0.0067(3)
Zn3 0.0599(5) 0.0372(4) 0.0737(5) -0.0006(3) 0.0068(4) 0.0002(3)
Zn4 0.0560(4) 0.0488(4) 0.0586(5) 0.0031(3) 0.0066(3) -0.0092(3)
Zn5 0.0730(6) 0.0524(5) 0.0828(6) 0.0084(4) 0.0272(5) 0.0025(4)
P1 0.0551(8) 0.0331(7) 0.0633(10) 0.0064(6) 0.0013(7) -0.0032(6)
P2 0.0581(9) 0.0389(8) 0.0551(9) -0.0009(6) 0.0048(7) -0.0077(6)
P3 0.0452(8) 0.0421(8) 0.0696(10) 0.0010(7) 0.0064(7) -0.0045(6)
N1 0.055(3) 0.035(2) 0.087(4) 0.000(3) -0.002(3) 0.005(2)
N2 0.054(3) 0.065(3) 0.047(3) 0.000(2) 0.007(2) -0.007(3)
N3 0.053(3) 0.042(3) 0.073(4) 0.007(2) -0.003(3) -0.010(2)
N4 0.061(3) 0.052(3) 0.076(4) -0.006(3) 0.020(3) -0.007(3)
N5 0.061(4) 0.053(3) 0.127(7) 0.004(4) 0.012(4) -0.003(3)
C1 0.064(4) 0.039(3) 0.088(5) -0.010(3) 0.001(4) -0.002(3)
C2 0.070(5) 0.042(4) 0.125(7) -0.006(4) 0.009(5) -0.003(3)
C3 0.083(6) 0.046(4) 0.144(9) 0.001(5) 0.024(6) 0.001(4)
C4 0.074(5) 0.056(5) 0.145(9) 0.019(5) 0.000(5) 0.017(4)
C5 0.055(4) 0.043(4) 0.132(8) 0.010(4) -0.004(4) 0.005(3)
C6 0.064(5) 0.056(4) 0.146(9) -0.005(5) 0.015(5) 0.004(4)
C7 0.065(4) 0.046(3) 0.071(4) 0.009(3) -0.007(3) -0.001(3)
C8 0.071(4) 0.067(4) 0.070(4) -0.002(4) 0.020(4) 0.000(4)
C9 0.094(6) 0.096(7) 0.084(6) -0.014(5) 0.025(5) 0.000(5)
C10 0.097(6) 0.096(7) 0.066(5) -0.011(4) 0.027(4) -0.015(5)
C11 0.086(5) 0.094(6) 0.051(4) -0.004(4) 0.011(4) -0.026(5)
C12 0.062(4) 0.066(4) 0.057(4) 0.007(3) 0.010(3) -0.013(3)
C13 0.063(4) 0.066(4) 0.064(4) 0.012(3) 0.012(3) -0.010(3)
C14 0.056(3) 0.061(4) 0.053(3) -0.003(3) 0.003(3) -0.014(3)
C15 0.054(4) 0.062(4) 0.079(5) 0.018(4) 0.008(3) -0.006(3)
C16 0.074(5) 0.091(6) 0.102(7) 0.032(5) 0.010(5) -0.014(5)
C17 0.052(4) 0.069(5) 0.149(9) 0.023(5) 0.017(5) -0.016(4)
C18 0.045(3) 0.063(4) 0.116(7) 0.001(4) -0.004(4) -0.007(3)
C19 0.056(4) 0.051(4) 0.074(4) 0.009(3) -0.011(3) -0.011(3)
C20 0.050(3) 0.049(3) 0.078(4) 0.008(3) 0.006(3) -0.002(3)
C21 0.061(4) 0.059(4) 0.098(6) -0.014(4) -0.007(4) -0.019(3)
C31 0.079(5) 0.066(5) 0.072(5) 0.003(4) 0.010(4) -0.003(4)
C32 0.104(7) 0.080(6) 0.077(5) 0.004(5) -0.002(5) -0.020(5)
C33 0.102(7) 0.115(9) 0.077(6) -0.010(6) 0.020(5) -0.050(7)
C34 0.069(5) 0.096(7) 0.100(7) -0.034(6) 0.024(5) -0.022(5)
C35 0.057(4) 0.064(4) 0.089(5) -0.018(4) 0.023(4) -0.014(3)
C36 0.058(4) 0.063(4) 0.100(6) -0.018(4) 0.019(4) -0.001(3)
C37 0.095(7) 0.055(5) 0.167(11) -0.024(6) 0.037(7) 0.002(5)
C38 0.137(12) 0.081(9) 0.188(15) -0.034(10) 0.022(12) 0.015(8)
C39 0.086(7) 0.048(5) 0.28(2) 0.027(9) 0.000(11) 0.009(5)
C40 0.083(6) 0.051(4) 0.163(11) 0.022(6) -0.011(6) -0.001(4)
O1 0.094(5) 0.072(4) 0.223(10) 0.021(5) 0.062(6) 0.030(4)
O2 0.088(4) 0.049(3) 0.121(5) -0.005(3) 0.031(4) 0.008(3)
O3 0.070(3) 0.083(4) 0.067(3) 0.019(3) 0.016(3) -0.004(3)
O4 0.083(3) 0.078(4) 0.067(3) 0.007(3) 0.009(3) -0.027(3)
O5 0.074(4) 0.086(4) 0.153(7) -0.042(4) -0.008(4) -0.015(3)
O6 0.064(3) 0.054(3) 0.093(4) -0.009(3) 0.004(3) -0.010(2)
O11 0.054(2) 0.038(2) 0.078(3) 0.006(2) 0.001(2) -0.0064(18)
O12 0.057(2) 0.0301(18) 0.066(3) 0.0055(17) 0.006(2) -0.0013(17)
O13 0.079(3) 0.042(2) 0.067(3) 0.008(2) 0.011(2) -0.002(2)
O21 0.077(3) 0.038(2) 0.069(3) -0.005(2) 0.005(2) 0.002(2)
O22 0.056(2) 0.036(2) 0.056(2) 0.0031(17) 0.0044(19) -0.0095(17)
O23 0.063(3) 0.051(2) 0.064(3) 0.001(2) 0.004(2) -0.019(2)
O31 0.050(2) 0.078(3) 0.067(3) 0.003(3) 0.009(2) -0.003(2)
O32 0.052(2) 0.046(2) 0.102(4) -0.002(2) 0.013(2) 0.0007(19)
O33 0.052(2) 0.037(2) 0.062(2) -0.0034(18) 0.0071(19) -0.0068(17)
O1W 0.094(5) 0.150(7) 0.098(5) 0.008(5) 0.017(4) -0.023(5)
O2W 0.076(4) 0.078(4) 0.132(6) -0.010(4) 0.004(4) 0.007(3)
O3W 0.094(4) 0.065(3) 0.109(5) -0.004(3) 0.034(4) 0.017(3)
O4W 0.091(8) 0.066(7) 0.083(7) 0.001(6) 0.026(6) -0.012(6)
O4W' 0.191(19) 0.092(11) 0.164(16) 0.001(11) 0.095(15) -0.031(12)
O5W 0.136(11) 0.072(7) 0.41(3) 0.000 -0.145(15) 0.000
O6W 0.069(8) 0.56(5) 0.061(8) -0.048(17) 0.007(7) -0.038(18)
O7W 0.075(7) 0.103(10) 0.092(8) -0.023(7) 0.022(6) 0.021(7)
O8W 0.057(5) 0.128(10) 0.058(6) -0.011(6) 0.000(4) -0.043(6)
O9W 0.102(10) 0.138(13) 0.092(9) 0.032(9) -0.009(8) -0.016(9)
O10W 0.149(15) 0.170(18) 0.114(12) -0.079(12) 0.037(11) -0.038(14)
O11W 0.39(4) 0.103(14) 0.134(16) -0.018(12) 0.05(2) -0.08(2)

loop_
_atom_type_symbol
_atom_type_description
_atom_type_scat_dispersion_real
_atom_type_scat_dispersion_imag
_atom_type_scat_source
C C 0.0033 0.0016 'International Tables Vol C Tables 4.2.6.8 and 6.1.1.4'
H H 0.0000 0.0000 'International Tables Vol C Tables 4.2.6.8 and 6.1.1.4'
N N 0.0061 0.0033 'International Tables Vol C Tables 4.2.6.8 and 6.1.1.4'
O O 0.0106 0.0060 'International Tables Vol C Tables 4.2.6.8 and 6.1.1.4'
P P 0.1023 0.0942 'International Tables Vol C Tables 4.2.6.8 and 6.1.1.4'
Zn Zn 0.2839 1.4301 'International Tables Vol C Tables 4.2.6.8 and 6.1.1.4'

loop_
_geom_angle_atom_site_label_1
_geom_angle_atom_site_label_2
_geom_angle_atom_site_label_3
_geom_angle
_geom_angle_site_symmetry_1
_geom_angle_site_symmetry_3
O22 Zn1 O22 180.0 7_556 .
O22 Zn1 O12 88.54(17) 7_556 .
O22 Zn1 O12 91.46(17) . .
O22 Zn1 O12 91.46(17) 7_556 7_556
O22 Zn1 O12 88.54(17) . 7_556
O12 Zn1 O12 180.0 . 7_556
O22 Zn1 O33 87.56(17) 7_556 7_556
O22 Zn1 O33 92.44(17) . 7_556
O12 Zn1 O33 91.01(16) . 7_556
O12 Zn1 O33 88.99(16) 7_556 7_556
O22 Zn1 O33 92.44(17) 7_556 .
O22 Zn1 O33 87.56(17) . .
O12 Zn1 O33 88.99(16) . .
O12 Zn1 O33 91.01(16) 7_556 .
O33 Zn1 O33 180.0(2) 7_556 .
O11 Zn2 O23 116.4(2) . 7_556
O11 Zn2 O6 99.0(2) . .
O23 Zn2 O6 91.3(2) 7_556 .
O11 Zn2 N3 114.8(2) . .
O23 Zn2 N3 128.7(2) 7_556 .
O6 Zn2 N3 77.6(2) . .
O11 Zn2 O33 96.41(18) . .
O23 Zn2 O33 92.16(18) 7_556 .
O6 Zn2 O33 160.69(19) . .
N3 Zn2 O33 85.43(19) . .
O32 Zn3 O21 119.7(2) 7_556 7_556
O32 Zn3 O2 90.4(2) 7_556 .
O21 Zn3 O2 100.0(2) 7_556 .
O32 Zn3 N1 125.8(2) 7_556 .
O21 Zn3 N1 114.4(2) 7_556 .
O2 Zn3 N1 78.3(2) . .
O32 Zn3 O12 91.4(2) 7_556 .
O21 Zn3 O12 94.9(2) 7_556 .
O2 Zn3 O12 161.7(2) . .
N1 Zn3 O12 86.0(2) . .
O31 Zn4 O13 119.8(2) . .
O31 Zn4 O4 95.3(2) . .
O13 Zn4 O4 91.7(2) . .
O31 Zn4 O22 97.2(2) . .
O13 Zn4 O22 92.44(19) . .
O4 Zn4 O22 162.58(19) . .
O31 Zn4 N2 112.4(2) . .
O13 Zn4 N2 127.5(2) . .
O4 Zn4 N2 78.0(2) . .
O22 Zn4 N2 86.07(19) . .
O3W Zn5 O3 92.8(3) . .
O3W Zn5 N4 93.3(3) . .
O3 Zn5 N4 100.5(2) . .
O3W Zn5 N5 169.9(3) . .
O3 Zn5 N5 88.1(3) . .
N4 Zn5 N5 76.6(3) . .
O3W Zn5 O2W 95.0(3) . .
O3 Zn5 O2W 167.4(2) . .
N4 Zn5 O2W 88.9(3) . .
N5 Zn5 O2W 85.9(3) . .
O3W Zn5 O1W 88.0(3) . .
O3 Zn5 O1W 91.7(2) . .
N4 Zn5 O1W 167.6(3) . .
N5 Zn5 O1W 102.1(3) . .
O2W Zn5 O1W 78.8(3) . .
O11 P1 O13 112.9(3) . .
O11 P1 O12 111.6(3) . .
O13 P1 O12 113.4(3) . .
O11 P1 C7 108.7(3) . .
O13 P1 C7 105.6(3) . .
O12 P1 C7 104.0(3) . .
O23 P2 O21 113.4(3) . .
O23 P2 O22 113.6(3) . .
O21 P2 O22 111.0(3) . .
O23 P2 C14 107.1(3) . .
O21 P2 C14 108.0(3) . .
O22 P2 C14 103.0(3) . .
O32 P3 O33 113.2(3) . .
O32 P3 O31 113.4(3) . .
O33 P3 O31 111.6(3) . .
O32 P3 C20 105.7(3) . .
O33 P3 C20 104.0(3) . .
O31 P3 C20 108.2(3) . .
C1 N1 C5 111.0(6) . .
C1 N1 C7 111.0(6) . .
C5 N1 C7 112.4(6) . .
C1 N1 Zn3 107.7(5) . .
C5 N1 Zn3 104.2(5) . .
C7 N1 Zn3 110.2(4) . .
C14 N2 C12 113.3(5) . .
C14 N2 C8 110.7(6) . .
C12 N2 C8 109.8(6) . .
C14 N2 Zn4 109.3(4) . .
C12 N2 Zn4 103.8(4) . .
C8 N2 Zn4 109.7(4) . .
C20 N3 C19 111.9(5) . .
C20 N3 C15 113.5(6) . .
C19 N3 C15 109.8(5) . .
C20 N3 Zn2 109.3(4) . .
C19 N3 Zn2 105.9(5) . .
C15 N3 Zn2 106.0(4) . .
C35 N4 C31 119.6(7) . .
C35 N4 Zn5 115.6(6) . .
C31 N4 Zn5 124.5(5) . .
C36 N5 C40 118.4(9) . .
C36 N5 Zn5 115.6(6) . .
C40 N5 Zn5 126.0(9) . .
N1 C1 C2 113.5(6) . .
C3 C2 C1 110.0(7) . .
C4 C3 C2 110.2(8) . .
C3 C4 C5 111.1(8) . .
N1 C5 C6 109.2(7) . .
N1 C5 C4 111.4(7) . .
C6 C5 C4 114.6(8) . .
O1 C6 O2 123.4(11) . .
O1 C6 C5 119.6(10) . .
O2 C6 C5 116.9(8) . .
N1 C7 P1 110.2(4) . .
N2 C8 C9 112.2(7) . .
C10 C9 C8 111.4(8) . .
C11 C10 C9 110.5(8) . .
C10 C11 C12 113.7(7) . .
N2 C12 C11 113.2(7) . .
N2 C12 C13 106.8(5) . .
C11 C12 C13 113.1(6) . .
O3 C13 O4 125.0(7) . .
O3 C13 C12 119.9(7) . .
O4 C13 C12 115.0(6) . .
N2 C14 P2 111.5(4) . .
N3 C15 C16 114.4(6) . .
C15 C16 C17 111.0(8) . .
C18 C17 C16 108.5(6) . .
C17 C18 C19 110.6(6) . .
N3 C19 C21 108.2(6) . .
N3 C19 C18 113.0(7) . .
C21 C19 C18 113.7(6) . .
N3 C20 P3 111.1(4) . .
O5 C21 O6 123.7(8) . .
O5 C21 C19 119.7(7) . .
O6 C21 C19 116.6(6) . .
N4 C31 C32 123.7(9) . .
C33 C32 C31 117.4(10) . .
C32 C33 C34 120.8(10) . .
C33 C34 C35 118.0(9) . .
N4 C35 C34 120.4(8) . .
N4 C35 C36 116.3(8) . .
C34 C35 C36 123.3(8) . .
N5 C36 C37 121.0(10) . .
N5 C36 C35 115.8(7) . .
C37 C36 C35 123.2(10) . .
C38 C37 C36 121.4(14) . .
C39 C38 C37 120.0(14) . .
C38 C39 C40 120.8(13) . .
N5 C40 C39 118.5(14) . .
C6 O1 O12W 116.2(8) . 7_556
C6 O2 Zn3 114.2(7) . .
C13 O3 Zn5 127.9(5) . .
C13 O4 Zn4 116.0(5) . .
C21 O5 O2W 120.5(6) . 6_566
C21 O6 Zn2 116.4(5) . .
P1 O11 Zn2 124.3(3) . .
P1 O12 Zn1 126.6(3) . .
P1 O12 Zn3 113.2(2) . .
Zn1 O12 Zn3 117.9(2) . .
P1 O13 Zn4 129.7(3) . .
P2 O21 Zn3 124.5(3) . 7_556
P2 O22 Zn1 126.8(2) . .
P2 O22 Zn4 113.5(3) . .
Zn1 O22 Zn4 117.76(18) . .
P2 O23 Zn2 130.1(3) . 7_556
P3 O31 Zn4 122.1(3) . .
P3 O32 Zn3 128.5(3) . 7_556
P3 O33 Zn1 127.6(2) . .
P3 O33 Zn2 113.8(2) . .
Zn1 O33 Zn2 116.9(2) . .
Zn5 O1W O2W 49.9(2) . .
Zn5 O2W O1W 51.4(2) . .
Zn5 O3W O4W 138.4(4) . 4
Zn5 O3W O4W' 106.8(4) . 4
O4W O3W O4W' 32.6(4) 4 4
O4W' O4W O10W 53.1(10) . .

loop_
_geom_bond_atom_site_label_1
_geom_bond_atom_site_label_2
_geom_bond_distance
_geom_bond_site_symmetry_2
Zn1 O22 2.095(5) 7_556
Zn1 O22 2.095(5) .
Zn1 O12 2.114(4) .
Zn1 O12 2.114(4) 7_556
Zn1 O33 2.135(4) 7_556
Zn1 O33 2.135(4) .
Zn2 O11 1.963(4) .
Zn2 O23 1.970(5) 7_556
Zn2 O6 2.112(5) .
Zn2 N3 2.156(6) .
Zn2 O33 2.161(4) .
Zn3 O32 1.974(5) 7_556
Zn3 O21 1.976(5) 7_556
Zn3 O2 2.093(6) .
Zn3 N1 2.137(6) .
Zn3 O12 2.176(5) .
Zn4 O31 1.959(5) .
Zn4 O13 1.964(5) .
Zn4 O4 2.086(5) .
Zn4 O22 2.147(4) .
Zn4 N2 2.151(6) .
Zn5 O3W 2.053(6) .
Zn5 O3 2.100(6) .
Zn5 N4 2.134(7) .
Zn5 N5 2.153(8) .
Zn5 O2W 2.190(7) .
Zn5 O1W 2.237(8) .
P1 O11 1.522(5) .
P1 O13 1.534(6) .
P1 O12 1.541(5) .
P1 C7 1.824(7) .
P2 O23 1.520(5) .
P2 O21 1.528(5) .
P2 O22 1.550(4) .
P2 C14 1.828(7) .
P3 O32 1.524(5) .
P3 O33 1.535(5) .
P3 O31 1.537(5) .
P3 C20 1.812(7) .
N1 C1 1.490(9) .
N1 C5 1.493(9) .
N1 C7 1.529(10) .
N2 C14 1.472(9) .
N2 C12 1.479(9) .
N2 C8 1.491(10) .
N3 C20 1.488(9) .
N3 C19 1.503(8) .
N3 C15 1.508(9) .
N4 C35 1.327(10) .
N4 C31 1.338(10) .
N5 C36 1.318(12) .
N5 C40 1.357(11) .
C1 C2 1.555(10) .
C2 C3 1.516(12) .
C3 C4 1.505(13) .
C4 C5 1.567(11) .
C5 C6 1.520(15) .
C6 O1 1.247(11) .
C6 O2 1.285(11) .
C8 C9 1.600(12) .
C9 C10 1.508(14) .
C10 C11 1.490(14) .
C11 C12 1.550(11) .
C12 C13 1.555(10) .
C13 O3 1.239(9) .
C13 O4 1.270(9) .
C15 C16 1.525(12) .
C16 C17 1.560(14) .
C17 C18 1.512(13) .
C18 C19 1.549(11) .
C19 C21 1.546(12) .
C21 O5 1.224(9) .
C21 O6 1.272(10) .
C31 C32 1.381(13) .
C32 C33 1.365(15) .
C33 C34 1.387(15) .
C34 C35 1.431(13) .
C35 C36 1.495(12) .
C36 C37 1.393(12) .
C37 C38 1.303(19) .
C38 C39 1.29(2) .
C39 C40 1.44(2) .
O1 O12W 2.80(3) 7_556
O5 O2W 2.619(10) 6_566
O21 Zn3 1.976(5) 7_556
O23 Zn2 1.970(5) 7_556
O32 Zn3 1.974(5) 7_556
O1W O2W 2.809(11) .
O3W O4W 2.712(13) 4
O3W O4W' 2.801(19) 4
O4W O4W' 1.55(2) .
O4W O10W 2.79(2) .
